data_1553983
loop_
_publ_author_name
'Zhang, Shan-Shan'
'Feng, Lei'
'Senanayake, Ravithree D.'
'Aikens, Christine M.'
'Wang, Xing-Po'
'Zhao, Quan-Qin'
'Tung, Chen-Ho'
'Sun, Di'

_publ_section_title
;
 Diphosphine-protected ultrasmall gold nanoclusters: opened icosahedral
 Au<sub>13</sub> and heart-shaped Au<sub>8</sub> clusters.
;
_journal_issue 5
_journal_name_full 'Chemical science'
_journal_page_first 1251
_journal_page_last 1258
_journal_paper_doi 10.1039/c7sc03566g
_journal_volume 9
_journal_year 2018
_chemical_formula_moiety 'C100 H88 Au8 P8 S2, 2(Cl), 2(C H2 Cl2)'
_chemical_formula_sum 'C102 H92 Au8 Cl6 P8 S2'
_chemical_formula_weight 3418.06
_space_group_crystal_system orthorhombic
_space_group_IT_number 68
_space_group_name_Hall '-C 2a 2ac'
_space_group_name_H-M_alt 'C c c a :2'
_atom_sites_solution_hydrogens geom
_audit_creation_date 2017-10-03
_audit_creation_method
;
Olex2 1.2
(compiled 2017.03.28 svn.r3405 for OlexSys, GUI svn.r5337)
;
_audit_update_record
;
2017-10-03 deposited with the CCDC.
2017-12-20 downloaded from the CCDC.
;
_cell_angle_alpha 90
_cell_angle_beta 90
_cell_angle_gamma 90
_cell_formula_units_Z 8
_cell_length_a 30.1847(7)
_cell_length_b 27.3736(7)
_cell_length_c 29.2444(6)
_cell_measurement_reflns_used 14636
_cell_measurement_temperature 273.00(12)
_cell_measurement_theta_max 29.2310
_cell_measurement_theta_min 3.5200
_cell_volume 24163.6(10)
_computing_cell_refinement 'CrysAlisPro 1.171.39.30d (Rigaku OD, 2017)'
_computing_data_collection 'CrysAlisPro 1.171.39.30d (Rigaku OD, 2017)'
_computing_data_reduction 'CrysAlisPro 1.171.39.30d (Rigaku OD, 2017)'
_computing_molecular_graphics 'Olex2 (Dolomanov et al., 2009)'
_computing_publication_material 'Olex2 (Dolomanov et al., 2009)'
_computing_structure_refinement 'ShelXL (Sheldrick, 2015)'
_diffrn_ambient_environment N~2~
_diffrn_ambient_temperature 273.00(12)
_diffrn_detector 'CCD plate'
_diffrn_detector_type HyPix
_diffrn_measured_fraction_theta_full 0.990
_diffrn_measured_fraction_theta_max 0.989
_diffrn_measurement_details
;
List of Runs (angles in degrees, time in seconds):

  # Type    Start    End  Width  t~exp~   \w     \q     \k     \f   Frames
#--------------------------------------------------------------------------
  1  \w    -52.00   3.00   1.00   30.00    --    5.65 -47.00 152.00   55
  2  \w    -24.00  29.00   1.00   30.00    --   -4.48 -99.00 -60.00   53
  3  \w    -26.00  29.00   1.00   30.00    --   -4.48 -99.00-180.00   55
;
_diffrn_measurement_device 'four-circle diffractometer'
_diffrn_measurement_device_type 'XtaLAB Synergy, Dualflex, HyPix'
_diffrn_measurement_method '\w scans'
_diffrn_orient_matrix_type 'CrysAlisPro convention (1999,Acta A55,543-557)'
_diffrn_orient_matrix_UB_11 -0.0134331000
_diffrn_orient_matrix_UB_12 0.0107130000
_diffrn_orient_matrix_UB_13 0.0171686000
_diffrn_orient_matrix_UB_21 0.0190672000
_diffrn_orient_matrix_UB_22 0.0103768000
_diffrn_orient_matrix_UB_23 0.0102333000
_diffrn_orient_matrix_UB_31 -0.0026128000
_diffrn_orient_matrix_UB_32 0.0211916000
_diffrn_orient_matrix_UB_33 -0.0137122000
_diffrn_radiation_monochromator mirror
_diffrn_radiation_probe x-ray
_diffrn_radiation_type MoK\a
_diffrn_radiation_wavelength 0.71073
_diffrn_reflns_av_R_equivalents 0.0590
_diffrn_reflns_av_unetI/netI 0.0476
_diffrn_reflns_Laue_measured_fraction_full 0.990
_diffrn_reflns_Laue_measured_fraction_max 0.989
_diffrn_reflns_limit_h_max 37
_diffrn_reflns_limit_h_min -37
_diffrn_reflns_limit_k_max 29
_diffrn_reflns_limit_k_min -34
_diffrn_reflns_limit_l_max 36
_diffrn_reflns_limit_l_min -36
_diffrn_reflns_number 59897
_diffrn_reflns_point_group_measured_fraction_full 0.990
_diffrn_reflns_point_group_measured_fraction_max 0.989
_diffrn_reflns_theta_full 25.242
_diffrn_reflns_theta_max 26.370
_diffrn_reflns_theta_min 3.342
_diffrn_source 'micro-focus sealed X-ray tube'
_diffrn_source_type 'PhotonJet (Mo) X-ray Source'
_exptl_absorpt_coefficient_mu 9.987
_exptl_absorpt_correction_T_max 1.00000
_exptl_absorpt_correction_T_min 0.52323
_exptl_absorpt_correction_type multi-scan
_exptl_absorpt_process_details
;
CrysAlisPro 1.171.39.30d (Rigaku Oxford Diffraction, 2017)
Empirical absorption correction using spherical harmonics,
 implemented in SCALE3 ABSPACK scaling algorithm.
;
_exptl_crystal_colour yellow
_exptl_crystal_colour_primary yellow
_exptl_crystal_density_diffrn 1.879
_exptl_crystal_description block
_exptl_crystal_F_000 12720
_exptl_crystal_size_max 0.1
_exptl_crystal_size_mid 0.1
_exptl_crystal_size_min 0.08
_refine_diff_density_max 2.405
_refine_diff_density_min -1.037
_refine_diff_density_rms 0.172
_refine_ls_extinction_method none
_refine_ls_goodness_of_fit_ref 1.019
_refine_ls_hydrogen_treatment constr
_refine_ls_matrix_type full
_refine_ls_number_parameters 568
_refine_ls_number_reflns 12245
_refine_ls_number_restraints 0
_refine_ls_restrained_S_all 1.019
_refine_ls_R_factor_all 0.0668
_refine_ls_R_factor_gt 0.0427
_refine_ls_shift/su_max 0.002
_refine_ls_shift/su_mean 0.000
_refine_ls_structure_factor_coef Fsqd
_refine_ls_weighting_details 'w=1/[\s^2^(Fo^2^)+(0.0299P)^2^+391.5118P] where P=(Fo^2^+2Fc^2^)/3'
_refine_ls_weighting_scheme calc
_refine_ls_wR_factor_gt 0.0850
_refine_ls_wR_factor_ref 0.0928
_reflns_Friedel_coverage 0.000
_reflns_number_gt 9260
_reflns_number_total 12245
_reflns_threshold_expression 'I > 2\s(I)'
_cod_data_source_file c7sc03566g3.cif
_cod_data_source_block SD_Au2_273K
_cod_original_cell_volume 24163.7(10)
_cod_original_sg_symbol_Hall '-C 2b 2bc'
_cod_original_sg_symbol_H-M 'C c c e'
_cod_database_code 1553983
_shelxl_version_number 2013-4
_chemical_oxdiff_formula AuPSCH
_shelx_space_group_comment
;
The symmetry employed for this shelxl refinement is uniquely defined
by the following loop, which should always be used as a source of
symmetry information in preference to the above space-group names.
They are only intended as comments.
;
_shelx_estimated_absorpt_t_max 0.502
_shelx_estimated_absorpt_t_min 0.435
_diffrn_oxdiff_ac3_digest_frames
;
01d11c9f75440fee5af2b55e4ed9b747c9000258528
;
_reflns_odcompleteness_completeness 79.77
_reflns_odcompleteness_iscentric 1
_reflns_odcompleteness_theta 30.72
_olex2_refinement_description
;
1. Fixed Uiso
 At 1.2 times of:
  All C(H) groups, All C(H,H) groups
2.a Secondary CH2 refined with riding coordinates:
 C13(H13A,H13B), C38(H38A,H38B), C51(H51A,H51B)
2.b Aromatic/amide H refined with riding coordinates:
 C2(H2), C3(H3), C4(H4), C5(H5), C6(H6), C8(H8), C9(H9), C10(H10), C11(H11),
 C12(H12), C15(H15), C16(H16), C17(H17), C18(H18), C19(H19), C21(H21), C22(H22),
  C23(H23), C24(H24), C25(H25), C27(H27), C28(H28), C29(H29), C30(H30),
 C31(H31), C33(H33), C34(H34), C35(H35), C36(H36), C37(H37), C40(H40), C41(H41),
  C42(H42), C43(H43), C44(H44), C46(H46), C47(H47), C48(H48), C49(H49), C50(H50)
;
_olex2_submission_special_instructions 'No special instructions were received'
_oxdiff_exptl_absorpt_empirical_details
;
Empirical correction (ABSPACK) includes:
- Absorption correction using spherical harmonics
- Frame scaling
;
_oxdiff_exptl_absorpt_empirical_full_max 1.574
_oxdiff_exptl_absorpt_empirical_full_min 0.786

loop_
_space_group_symop_operation_xyz
'x, y, z'
'-x, -y+1/2, z'
'x, -y+1/2, -z+1/2'
'-x, y, -z+1/2'
'x+1/2, y+1/2, z'
'-x+1/2, -y+1, z'
'x+1/2, -y+1, -z+1/2'
'-x+1/2, y+1/2, -z+1/2'
'-x, -y, -z'
'x, y-1/2, -z'
'-x, y-1/2, z-1/2'
'x, -y, z-1/2'
'-x+1/2, -y+1/2, -z'
'x+1/2, y, -z'
'-x+1/2, y, z-1/2'
'x+1/2, -y+1/2, z-1/2'

loop_
_atom_site_label
_atom_site_type_symbol
_atom_site_fract_x
_atom_site_fract_y
_atom_site_fract_z
_atom_site_U_iso_or_equiv
_atom_site_adp_type
_atom_site_occupancy
_atom_site_site_symmetry_order
_atom_site_calc_flag
_atom_site_refinement_flags_posn
Au1 Au 0.21542(2) 0.02926(2) 0.50682(2) 0.02924(8) Uani 1 1 d .
Au2 Au 0.21851(2) -0.03821(2) 0.44038(2) 0.03479(9) Uani 1 1 d .
Au3 Au 0.19509(2) -0.03252(2) 0.58659(2) 0.03386(8) Uani 1 1 d .
Au4 Au 0.19837(2) -0.11367(2) 0.51178(2) 0.03351(8) Uani 1 1 d .
S1 S 0.25137(7) 0.08799(7) 0.56581(6) 0.0335(4) Uani 1 1 d .
P1 P 0.14334(7) 0.05908(8) 0.51197(6) 0.0305(4) Uani 1 1 d .
P2 P 0.14466(8) 0.02189(8) 0.61310(7) 0.0346(5) Uani 1 1 d .
P3 P 0.14775(8) -0.14798(8) 0.46457(7) 0.0341(5) Uani 1 1 d .
P4 P 0.18113(8) -0.08325(8) 0.38701(7) 0.0342(5) Uani 1 1 d .
C1 C 0.0992(3) 0.0240(3) 0.4854(3) 0.039(2) Uani 1 1 d .
C2 C 0.0755(4) -0.0108(4) 0.5084(4) 0.060(3) Uani 1 1 d .
H2 H 0.0807 -0.0157 0.5394 0.072 Uiso 1 1 calc R
C3 C 0.0433(4) -0.0391(4) 0.4859(5) 0.071(3) Uani 1 1 d .
H3 H 0.0274 -0.0626 0.5019 0.086 Uiso 1 1 calc R
C4 C 0.0357(4) -0.0320(5) 0.4409(5) 0.075(4) Uani 1 1 d .
H4 H 0.0136 -0.0498 0.4262 0.090 Uiso 1 1 calc R
C5 C 0.0597(5) 0.0003(6) 0.4174(4) 0.091(4) Uani 1 1 d .
H5 H 0.0554 0.0036 0.3861 0.109 Uiso 1 1 calc R
C6 C 0.0914(4) 0.0292(4) 0.4394(3) 0.068(3) Uani 1 1 d .
H6 H 0.1073 0.0522 0.4228 0.081 Uiso 1 1 calc R
C7 C 0.1390(3) 0.1204(3) 0.4891(2) 0.0351(19) Uani 1 1 d .
C8 C 0.1047(3) 0.1519(3) 0.5003(3) 0.044(2) Uani 1 1 d .
H8 H 0.0817 0.1410 0.5188 0.053 Uiso 1 1 calc R
C9 C 0.1043(4) 0.1991(3) 0.4844(3) 0.054(3) Uani 1 1 d .
H9 H 0.0813 0.2199 0.4929 0.064 Uiso 1 1 calc R
C10 C 0.1368(4) 0.2160(4) 0.4567(3) 0.055(3) Uani 1 1 d .
H10 H 0.1358 0.2478 0.4456 0.066 Uiso 1 1 calc R
C11 C 0.1713(4) 0.1856(4) 0.4453(4) 0.065(3) Uani 1 1 d .
H11 H 0.1943 0.1970 0.4271 0.078 Uiso 1 1 calc R
C12 C 0.1718(3) 0.1375(3) 0.4613(3) 0.048(2) Uani 1 1 d .
H12 H 0.1948 0.1168 0.4528 0.057 Uiso 1 1 calc R
C13 C 0.1268(3) 0.0688(3) 0.5713(3) 0.039(2) Uani 1 1 d .
H13A H 0.0947 0.0709 0.5723 0.047 Uiso 1 1 calc R
H13B H 0.1384 0.1001 0.5811 0.047 Uiso 1 1 calc R
C14 C 0.0957(3) -0.0053(3) 0.6367(3) 0.043(2) Uani 1 1 d .
C15 C 0.0930(4) -0.0556(4) 0.6423(4) 0.068(3) Uani 1 1 d .
H15 H 0.1154 -0.0757 0.6310 0.082 Uiso 1 1 calc R
C16 C 0.0561(6) -0.0760(6) 0.6650(5) 0.100(5) Uani 1 1 d .
H16 H 0.0544 -0.1097 0.6683 0.120 Uiso 1 1 calc R
C17 C 0.0231(5) -0.0476(7) 0.6823(4) 0.092(5) Uani 1 1 d .
H17 H -0.0007 -0.0618 0.6975 0.110 Uiso 1 1 calc R
C18 C 0.0251(4) 0.0012(7) 0.6771(4) 0.080(4) Uani 1 1 d .
H18 H 0.0025 0.0207 0.6887 0.096 Uiso 1 1 calc R
C19 C 0.0611(4) 0.0231(4) 0.6544(3) 0.061(3) Uani 1 1 d .
H19 H 0.0620 0.0569 0.6510 0.073 Uiso 1 1 calc R
C20 C 0.1671(3) 0.0575(3) 0.6600(3) 0.0361(19) Uani 1 1 d .
C21 C 0.2014(3) 0.0375(4) 0.6851(3) 0.053(3) Uani 1 1 d .
H21 H 0.2123 0.0069 0.6772 0.064 Uiso 1 1 calc R
C22 C 0.2195(4) 0.0618(5) 0.7211(4) 0.067(3) Uani 1 1 d .
H22 H 0.2421 0.0476 0.7381 0.081 Uiso 1 1 calc R
C23 C 0.2041(4) 0.1079(5) 0.7321(4) 0.070(3) Uani 1 1 d .
H23 H 0.2170 0.1251 0.7562 0.085 Uiso 1 1 calc R
C24 C 0.1706(5) 0.1280(4) 0.7083(3) 0.068(3) Uani 1 1 d .
H24 H 0.1602 0.1589 0.7160 0.081 Uiso 1 1 calc R
C25 C 0.1515(4) 0.1026(3) 0.6719(3) 0.052(3) Uani 1 1 d .
H25 H 0.1280 0.1164 0.6558 0.063 Uiso 1 1 calc R
C26 C 0.1650(3) -0.2063(3) 0.4431(3) 0.038(2) Uani 1 1 d .
C27 C 0.2081(3) -0.2234(4) 0.4521(3) 0.049(2) Uani 1 1 d .
H27 H 0.2275 -0.2042 0.4691 0.059 Uiso 1 1 calc R
C28 C 0.2219(4) -0.2683(4) 0.4359(4) 0.068(3) Uani 1 1 d .
H28 H 0.2505 -0.2792 0.4421 0.082 Uiso 1 1 calc R
C29 C 0.1935(4) -0.2968(4) 0.4107(4) 0.061(3) Uani 1 1 d .
H29 H 0.2031 -0.3267 0.3994 0.073 Uiso 1 1 calc R
C30 C 0.1519(4) -0.2816(3) 0.4023(4) 0.063(3) Uani 1 1 d .
H30 H 0.1328 -0.3013 0.3854 0.076 Uiso 1 1 calc R
C31 C 0.1370(3) -0.2367(3) 0.4186(3) 0.053(2) Uani 1 1 d .
H31 H 0.1080 -0.2270 0.4129 0.064 Uiso 1 1 calc R
C32 C 0.0952(3) -0.1581(3) 0.4922(3) 0.039(2) Uani 1 1 d .
C33 C 0.0563(3) -0.1683(4) 0.4680(3) 0.053(3) Uani 1 1 d .
H33 H 0.0567 -0.1677 0.4362 0.064 Uiso 1 1 calc R
C34 C 0.0177(4) -0.1792(4) 0.4903(4) 0.068(3) Uani 1 1 d .
H34 H -0.0079 -0.1866 0.4739 0.082 Uiso 1 1 calc R
C35 C 0.0172(4) -0.1791(5) 0.5374(4) 0.082(4) Uani 1 1 d .
H35 H -0.0090 -0.1863 0.5528 0.098 Uiso 1 1 calc R
C36 C 0.0547(4) -0.1687(5) 0.5621(4) 0.084(4) Uani 1 1 d .
H36 H 0.0540 -0.1689 0.5939 0.101 Uiso 1 1 calc R
C37 C 0.0925(4) -0.1582(4) 0.5399(3) 0.055(3) Uani 1 1 d .
H37 H 0.1177 -0.1508 0.5569 0.066 Uiso 1 1 calc R
C38 C 0.1333(3) -0.1122(3) 0.4137(3) 0.041(2) Uani 1 1 d .
H38A H 0.1191 -0.1334 0.3916 0.049 Uiso 1 1 calc R
H38B H 0.1122 -0.0871 0.4223 0.049 Uiso 1 1 calc R
C39 C 0.2114(3) -0.1320(3) 0.3582(3) 0.041(2) Uani 1 1 d .
C40 C 0.1891(4) -0.1705(3) 0.3373(3) 0.052(3) Uani 1 1 d .
H40 H 0.1583 -0.1723 0.3378 0.063 Uiso 1 1 calc R
C41 C 0.2150(6) -0.2072(4) 0.3150(4) 0.079(4) Uani 1 1 d .
H41 H 0.2015 -0.2342 0.3019 0.095 Uiso 1 1 calc R
C42 C 0.2609(6) -0.2019(6) 0.3132(4) 0.087(5) Uani 1 1 d .
H42 H 0.2778 -0.2250 0.2979 0.104 Uiso 1 1 calc R
C43 C 0.2809(5) -0.1641(5) 0.3332(4) 0.080(4) Uani 1 1 d .
H43 H 0.3116 -0.1615 0.3322 0.096 Uiso 1 1 calc R
C44 C 0.2565(4) -0.1289(4) 0.3554(3) 0.061(3) Uani 1 1 d .
H44 H 0.2709 -0.1025 0.3687 0.073 Uiso 1 1 calc R
C45 C 0.1575(3) -0.0464(3) 0.3413(3) 0.043(2) Uani 1 1 d .
C46 C 0.1231(4) -0.0627(4) 0.3140(3) 0.056(3) Uani 1 1 d .
H46 H 0.1105 -0.0932 0.3193 0.067 Uiso 1 1 calc R
C47 C 0.1073(4) -0.0335(5) 0.2788(3) 0.070(3) Uani 1 1 d .
H47 H 0.0837 -0.0439 0.2608 0.084 Uiso 1 1 calc R
C48 C 0.1270(5) 0.0108(5) 0.2709(4) 0.079(4) Uani 1 1 d .
H48 H 0.1168 0.0302 0.2470 0.095 Uiso 1 1 calc R
C49 C 0.1613(5) 0.0272(4) 0.2973(4) 0.081(4) Uani 1 1 d .
H49 H 0.1743 0.0573 0.2910 0.098 Uiso 1 1 calc R
C50 C 0.1768(4) -0.0005(4) 0.3333(3) 0.061(3) Uani 1 1 d .
H50 H 0.1995 0.0109 0.3518 0.073 Uiso 1 1 calc R
Cl1 Cl 0.03951(15) 0.14873(17) 0.61581(15) 0.1159(14) Uani 1 1 d .
Cl2 Cl 0.1673(4) 0.3036(4) 0.3599(3) 0.297(6) Uani 1 1 d .
Cl3 Cl 0.1740(4) 0.3640(5) 0.2887(3) 0.334(7) Uani 1 1 d .
C51 C 0.1968(6) 0.3449(5) 0.3329(5) 0.098(5) Uani 1 1 d .
H51A H 0.2021 0.3722 0.3532 0.118 Uiso 1 1 calc R
H51B H 0.2253 0.3309 0.3249 0.118 Uiso 1 1 calc R

loop_
_atom_site_aniso_label
_atom_site_aniso_U_11
_atom_site_aniso_U_22
_atom_site_aniso_U_33
_atom_site_aniso_U_23
_atom_site_aniso_U_13
_atom_site_aniso_U_12
Au1 0.02990(17) 0.03226(16) 0.02557(14) 0.00065(11) 0.00179(12) 0.00635(13)
Au2 0.0435(2) 0.03343(16) 0.02746(15) 0.00062(12) -0.00596(14) -0.00681(14)
Au3 0.04250(19) 0.03334(16) 0.02575(14) 0.00170(12) 0.00017(14) 0.00499(14)
Au4 0.03673(18) 0.03406(16) 0.02975(15) 0.00252(12) -0.00277(14) 0.00042(14)
S1 0.0365(12) 0.0325(10) 0.0314(10) -0.0052(8) 0.0006(9) 0.0011(9)
P1 0.0302(11) 0.0345(11) 0.0268(10) -0.0020(8) -0.0019(9) 0.0059(9)
P2 0.0419(14) 0.0370(11) 0.0248(10) 0.0007(8) 0.0010(9) 0.0032(9)
P3 0.0370(13) 0.0353(11) 0.0300(10) 0.0027(8) -0.0025(9) -0.0008(9)
P4 0.0434(13) 0.0326(11) 0.0266(10) 0.0008(8) -0.0063(9) -0.0020(9)
C1 0.031(5) 0.046(5) 0.040(4) -0.004(4) -0.005(4) 0.007(4)
C2 0.059(7) 0.058(6) 0.063(6) -0.001(5) -0.008(6) -0.003(5)
C3 0.045(7) 0.056(7) 0.113(11) -0.014(6) -0.005(7) -0.014(5)
C4 0.057(8) 0.076(9) 0.092(9) -0.020(7) -0.027(7) -0.002(6)
C5 0.100(11) 0.108(11) 0.066(8) -0.004(8) -0.045(8) 0.000(9)
C6 0.079(9) 0.076(8) 0.048(6) 0.005(5) -0.027(6) -0.017(6)
C7 0.044(5) 0.037(4) 0.025(4) -0.003(3) -0.002(4) 0.013(4)
C8 0.036(5) 0.046(5) 0.051(5) 0.006(4) 0.009(4) 0.007(4)
C9 0.065(7) 0.045(5) 0.051(5) 0.001(4) 0.006(5) 0.020(5)
C10 0.068(8) 0.042(5) 0.055(6) 0.004(4) -0.003(5) 0.007(5)
C11 0.071(8) 0.061(7) 0.063(7) 0.026(5) 0.019(6) 0.001(6)
C12 0.042(6) 0.055(6) 0.047(5) 0.015(4) 0.010(5) 0.021(5)
C13 0.056(6) 0.033(4) 0.029(4) -0.001(3) 0.003(4) 0.007(4)
C14 0.049(6) 0.056(6) 0.025(4) 0.001(4) -0.002(4) -0.011(5)
C15 0.085(9) 0.068(7) 0.052(6) -0.002(5) 0.013(6) -0.021(6)
C16 0.135(15) 0.079(10) 0.087(10) -0.002(8) 0.029(10) -0.046(10)
C17 0.090(11) 0.120(13) 0.066(8) -0.006(8) 0.018(8) -0.049(10)
C18 0.045(7) 0.142(13) 0.052(6) -0.010(8) 0.010(5) -0.003(8)
C19 0.050(7) 0.082(8) 0.050(6) 0.005(5) 0.014(5) -0.001(6)
C20 0.043(5) 0.037(5) 0.028(4) -0.004(3) 0.007(4) 0.001(4)
C21 0.051(6) 0.063(6) 0.047(5) -0.013(5) -0.014(5) 0.012(5)
C22 0.050(7) 0.098(9) 0.053(6) -0.018(6) -0.018(5) 0.017(6)
C23 0.087(9) 0.081(8) 0.043(6) -0.025(6) 0.001(6) -0.017(7)
C24 0.102(10) 0.060(7) 0.042(5) -0.017(5) 0.009(6) -0.012(7)
C25 0.071(7) 0.048(6) 0.038(5) -0.001(4) -0.001(5) 0.006(5)
C26 0.049(6) 0.033(4) 0.033(4) 0.003(3) 0.005(4) 0.003(4)
C27 0.047(6) 0.053(6) 0.048(5) -0.009(4) -0.007(4) 0.014(5)
C28 0.080(9) 0.059(7) 0.066(7) -0.004(5) -0.011(6) 0.038(6)
C29 0.078(8) 0.043(6) 0.063(6) 0.003(5) 0.004(6) 0.018(6)
C30 0.070(8) 0.036(5) 0.084(8) -0.005(5) -0.005(6) -0.003(5)
C31 0.042(6) 0.048(6) 0.069(6) -0.003(5) -0.001(5) 0.001(5)
C32 0.041(5) 0.032(4) 0.044(5) 0.008(4) 0.000(4) 0.011(4)
C33 0.053(7) 0.058(6) 0.049(5) 0.005(5) 0.003(5) 0.001(5)
C34 0.039(6) 0.089(9) 0.077(8) -0.010(6) 0.006(6) -0.012(6)
C35 0.051(8) 0.115(11) 0.079(9) 0.000(8) 0.022(7) -0.005(7)
C36 0.072(9) 0.126(12) 0.055(7) 0.001(7) 0.017(7) -0.013(8)
C37 0.049(6) 0.075(7) 0.041(5) -0.008(5) 0.005(5) -0.007(5)
C38 0.039(5) 0.043(5) 0.039(4) 0.002(4) -0.010(4) 0.006(4)
C39 0.054(6) 0.038(5) 0.032(4) 0.007(3) 0.002(4) 0.009(4)
C40 0.072(8) 0.048(6) 0.038(5) -0.004(4) 0.003(5) 0.004(5)
C41 0.149(15) 0.041(6) 0.046(6) -0.003(5) 0.010(7) 0.003(7)
C42 0.108(13) 0.094(10) 0.058(7) 0.003(7) 0.018(8) 0.051(9)
C43 0.074(9) 0.103(11) 0.062(7) -0.003(7) -0.005(7) 0.031(8)
C44 0.067(8) 0.067(7) 0.048(6) -0.005(5) 0.000(5) 0.007(6)
C45 0.053(6) 0.043(5) 0.032(4) 0.003(4) -0.002(4) 0.002(4)
C46 0.071(8) 0.054(6) 0.044(5) 0.001(4) -0.015(5) 0.006(5)
C47 0.079(9) 0.088(9) 0.042(5) 0.005(6) -0.022(6) 0.009(7)
C48 0.112(12) 0.078(9) 0.049(6) 0.022(6) -0.018(7) 0.028(8)
C49 0.113(12) 0.063(7) 0.068(7) 0.030(6) -0.020(8) -0.003(7)
C50 0.078(8) 0.051(6) 0.054(6) 0.013(5) -0.016(6) -0.010(6)
Cl1 0.111(3) 0.124(3) 0.113(3) 0.003(2) -0.001(3) 0.042(3)
Cl2 0.407(15) 0.252(9) 0.232(9) 0.098(7) 0.163(10) 0.116(10)
Cl3 0.289(12) 0.52(2) 0.189(8) 0.157(11) 0.007(8) -0.027(13)
C51 0.127(14) 0.095(11) 0.072(9) -0.016(8) -0.002(9) -0.012(9)

loop_
_atom_type_symbol
_atom_type_description
_atom_type_scat_dispersion_real
_atom_type_scat_dispersion_imag
_atom_type_scat_source
C C 0.0033 0.0016 'International Tables Vol C Tables 4.2.6.8 and 6.1.1.4'
H H 0.0000 0.0000 'International Tables Vol C Tables 4.2.6.8 and 6.1.1.4'
Au Au -2.0133 8.8022 'International Tables Vol C Tables 4.2.6.8 and 6.1.1.4'
Cl Cl 0.1484 0.1585 'International Tables Vol C Tables 4.2.6.8 and 6.1.1.4'
P P 0.1023 0.0942 'International Tables Vol C Tables 4.2.6.8 and 6.1.1.4'
S S 0.1246 0.1234 'International Tables Vol C Tables 4.2.6.8 and 6.1.1.4'

loop_
_geom_angle_atom_site_label_1
_geom_angle_atom_site_label_2
_geom_angle_atom_site_label_3
_geom_angle
_geom_angle_site_symmetry_1
_geom_angle_site_symmetry_3
Au1 Au1 Au2 63.461(11) 6_545 .
Au1 Au1 Au2 59.162(11) 6_545 6_545
Au1 Au1 Au3 79.380(11) 6_545 .
Au2 Au1 Au2 62.095(14) . 6_545
Au2 Au1 Au3 100.694(13) . .
Au2 Au1 Au3 138.541(15) 6_545 .
S1 Au1 Au1 92.61(5) . 6_545
S1 Au1 Au2 153.29(5) . .
S1 Au1 Au2 96.29(5) . 6_545
S1 Au1 Au3 85.20(5) . .
P1 Au1 Au1 162.66(6) . 6_545
P1 Au1 Au2 108.70(5) . .
P1 Au1 Au2 132.91(5) . 6_545
P1 Au1 Au3 87.44(5) . .
P1 Au1 S1 97.50(7) . .
Au1 Au2 Au1 57.375(13) . 6_545
Au1 Au2 Au2 60.904(10) . 6_545
Au1 Au2 Au2 56.997(11) 6_545 6_545
Au1 Au2 Au4 87.873(12) . .
Au1 Au2 Au4 73.800(11) 6_545 .
Au2 Au2 Au4 130.239(12) 6_545 .
P4 Au2 Au1 150.90(6) . 6_545
P4 Au2 Au1 148.04(6) . .
P4 Au2 Au2 136.96(5) . 6_545
P4 Au2 Au4 90.22(5) . .
Au1 Au3 Au4 81.189(11) . .
S1 Au3 Au1 91.34(5) 6_545 .
S1 Au3 Au4 47.32(5) 6_545 .
P2 Au3 Au1 91.92(5) . .
P2 Au3 Au4 136.81(6) . .
P2 Au3 S1 175.20(7) . 6_545
Au2 Au4 Au3 90.243(11) . .
S1 Au4 Au2 97.70(5) 6_545 .
S1 Au4 Au3 47.28(5) 6_545 .
P3 Au4 Au2 89.88(5) . .
P3 Au4 Au3 134.58(6) . .
P3 Au4 S1 172.28(7) . 6_545
Au3 S1 Au1 93.46(7) 6_545 .
Au3 S1 Au4 85.41(7) 6_545 6_545
Au4 S1 Au1 90.48(6) 6_545 .
C1 P1 Au1 118.2(3) . .
C1 P1 C13 106.4(4) . .
C7 P1 Au1 111.6(3) . .
C7 P1 C1 106.1(4) . .
C7 P1 C13 101.4(4) . .
C13 P1 Au1 111.6(3) . .
C13 P2 Au3 115.2(3) . .
C14 P2 Au3 114.4(3) . .
C14 P2 C13 107.5(4) . .
C14 P2 C20 103.9(4) . .
C20 P2 Au3 111.1(3) . .
C20 P2 C13 103.6(4) . .
C26 P3 Au4 112.8(3) . .
C26 P3 C32 105.9(4) . .
C26 P3 C38 105.2(4) . .
C32 P3 Au4 112.6(3) . .
C32 P3 C38 103.7(4) . .
C38 P3 Au4 115.7(3) . .
C38 P4 Au2 109.4(3) . .
C38 P4 C39 106.0(4) . .
C39 P4 Au2 117.6(3) . .
C45 P4 Au2 113.3(3) . .
C45 P4 C38 104.2(4) . .
C45 P4 C39 105.3(4) . .
C2 C1 P1 122.7(7) . .
C2 C1 C6 117.7(9) . .
C6 C1 P1 119.4(8) . .
C1 C2 C3 120.9(10) . .
C4 C3 C2 119.8(12) . .
C5 C4 C3 120.2(11) . .
C4 C5 C6 120.7(11) . .
C1 C6 C5 120.6(11) . .
C8 C7 P1 122.9(7) . .
C12 C7 P1 119.1(6) . .
C12 C7 C8 117.9(8) . .
C9 C8 C7 120.8(9) . .
C10 C9 C8 121.3(9) . .
C9 C10 C11 119.1(9) . .
C10 C11 C12 119.9(10) . .
C7 C12 C11 121.0(9) . .
P1 C13 P2 116.5(4) . .
C15 C14 P2 120.3(8) . .
C15 C14 C19 117.8(10) . .
C19 C14 P2 121.6(8) . .
C14 C15 C16 119.5(13) . .
C17 C16 C15 121.8(14) . .
C18 C17 C16 119.4(13) . .
C17 C18 C19 120.7(13) . .
C14 C19 C18 120.7(12) . .
C21 C20 P2 117.9(7) . .
C25 C20 P2 123.2(7) . .
C25 C20 C21 118.9(8) . .
C22 C21 C20 121.1(10) . .
C21 C22 C23 119.6(10) . .
C24 C23 C22 120.2(10) . .
C23 C24 C25 120.3(11) . .
C20 C25 C24 120.0(10) . .
C27 C26 P3 119.9(7) . .
C31 C26 P3 122.7(7) . .
C31 C26 C27 117.4(8) . .
C28 C27 C26 120.6(10) . .
C29 C28 C27 120.1(11) . .
C30 C29 C28 120.4(10) . .
C29 C30 C31 120.7(10) . .
C26 C31 C30 120.8(10) . .
C33 C32 P3 122.9(7) . .
C37 C32 P3 119.9(7) . .
C37 C32 C33 117.1(9) . .
C34 C33 C32 121.2(9) . .
C33 C34 C35 118.9(11) . .
C36 C35 C34 121.3(11) . .
C37 C36 C35 119.4(11) . .
C36 C37 C32 122.1(10) . .
P4 C38 P3 113.1(5) . .
C40 C39 P4 121.0(8) . .
C44 C39 P4 118.7(8) . .
C44 C39 C40 120.2(9) . .
C39 C40 C41 117.7(11) . .
C42 C41 C40 119.3(12) . .
C43 C42 C41 120.9(12) . .
C42 C43 C44 120.6(13) . .
C39 C44 C43 121.2(11) . .
C46 C45 P4 122.7(7) . .
C46 C45 C50 120.2(9) . .
C50 C45 P4 117.1(7) . .
C45 C46 C47 120.0(10) . .
C48 C47 C46 119.1(11) . .
C49 C48 C47 121.6(10) . .
C48 C49 C50 120.4(11) . .
C49 C50 C45 118.7(10) . .
Cl3 C51 Cl2 113.1(12) . .

loop_
_geom_bond_atom_site_label_1
_geom_bond_atom_site_label_2
_geom_bond_distance
_geom_bond_site_symmetry_2
Au1 Au1 2.6312(6) 6_545
Au1 Au2 2.7949(4) 6_545
Au1 Au2 2.6825(4) .
Au1 Au3 2.9461(4) .
Au1 S1 2.596(2) .
Au1 P1 2.329(2) .
Au2 Au1 2.7950(4) 6_545
Au2 Au2 2.8266(6) 6_545
Au2 Au4 2.9995(4) .
Au2 P4 2.286(2) .
Au3 Au4 3.1196(4) .
Au3 S1 2.299(2) 6_545
Au3 P2 2.266(2) .
Au4 S1 2.301(2) 6_545
Au4 P3 2.263(2) .
S1 Au3 2.299(2) 6_545
S1 Au4 2.301(2) 6_545
P1 C1 1.818(9) .
P1 C7 1.811(8) .
P1 C13 1.825(8) .
P2 C13 1.852(8) .
P2 C14 1.794(9) .
P2 C20 1.816(8) .
P3 C26 1.793(8) .
P3 C32 1.802(9) .
P3 C38 1.833(8) .
P4 C38 1.822(9) .
P4 C39 1.824(9) .
P4 C45 1.820(9) .
C1 C2 1.369(13) .
C1 C6 1.371(12) .
C2 C3 1.405(15) .
C3 C4 1.349(17) .
C4 C5 1.334(18) .
C5 C6 1.398(16) .
C7 C8 1.387(12) .
C7 C12 1.365(12) .
C8 C9 1.373(13) .
C9 C10 1.353(14) .
C10 C11 1.374(15) .
C11 C12 1.397(13) .
C14 C15 1.387(14) .
C14 C19 1.400(14) .
C15 C16 1.412(17) .
C16 C17 1.36(2) .
C17 C18 1.35(2) .
C18 C19 1.410(16) .
C20 C21 1.381(13) .
C20 C25 1.367(12) .
C21 C22 1.359(13) .
C22 C23 1.382(16) .
C23 C24 1.346(17) .
C24 C25 1.395(14) .
C26 C27 1.409(13) .
C26 C31 1.385(13) .
C27 C28 1.381(13) .
C28 C29 1.374(16) .
C29 C30 1.346(15) .
C30 C31 1.392(13) .
C32 C33 1.398(13) .
C32 C37 1.399(12) .
C33 C34 1.369(14) .
C34 C35 1.379(16) .
C35 C36 1.372(17) .
C36 C37 1.344(15) .
C39 C40 1.392(13) .
C39 C44 1.366(14) .
C40 C41 1.430(15) .
C41 C42 1.393(19) .
C42 C43 1.333(19) .
C43 C44 1.375(15) .
C45 C46 1.384(13) .
C45 C50 1.405(13) .
C46 C47 1.388(14) .
C47 C48 1.370(17) .
C48 C49 1.369(18) .
C49 C50 1.378(14) .
Cl2 C51 1.643(17) .
Cl3 C51 1.554(16) .
